data_7011341
loop_
_publ_author_name
'Philip C. Andrews'
'Jonathan G. MacLellan'
'Robert E. Mulvey'
'Peter J. Nichols'

_publ_section_title
;
 New homo- and hetero-alkali metal alkoxide cages; crystal structures
 of [Me2N(CH2)2OLi]8 and [{Me2N(CH2)2O}12Li8K6]O
;
_journal_issue 8
_journal_name_full 'J. Chem. Soc., Dalton Trans.'
_journal_page_first 1651
_journal_page_last 1655
_journal_paper_doi 10.1039/b110708a
_journal_year 2002
_chemical_formula_sum 'C60 H140 K6 Li8 N12 O15'
_chemical_formula_weight 1559.96
_space_group_IT_number 148
_symmetry_space_group_name_Hall '-R 3'
_symmetry_space_group_name_H-M 'R -3 :H'
_atom_sites_solution_hydrogens geom
_atom_sites_solution_primary direct
_atom_sites_solution_secondary difmap
_audit_creation_method SHELXL-97
_cell_angle_alpha 90.00
_cell_angle_beta 90.00
_cell_angle_gamma 120.00
_cell_formula_units_Z 3
_cell_length_a 14.895(2)
_cell_length_b 14.895(2)
_cell_length_c 36.505(7)
_cell_measurement_temperature 293(2)
_cell_volume 7014.0(19)
_computing_structure_refinement 'SHELXL-97 (Sheldrick, 1997)'
_computing_structure_solution 'SHELXS-97 (Sheldrick, 1990)'
_diffrn_ambient_temperature 293(2)
_diffrn_measured_fraction_theta_full 0.989
_diffrn_measured_fraction_theta_max 0.989
_diffrn_radiation_monochromator graphite
_diffrn_radiation_source 'fine-focus sealed tube'
_diffrn_radiation_type MoK\a
_diffrn_radiation_wavelength 0.71073
_diffrn_reflns_av_R_equivalents 0.0774
_diffrn_reflns_av_sigmaI/netI 0.0689
_diffrn_reflns_limit_h_max 19
_diffrn_reflns_limit_h_min -19
_diffrn_reflns_limit_k_max 19
_diffrn_reflns_limit_k_min -19
_diffrn_reflns_limit_l_max 46
_diffrn_reflns_limit_l_min -45
_diffrn_reflns_number 26025
_diffrn_reflns_theta_full 28.27
_diffrn_reflns_theta_max 28.27
_diffrn_reflns_theta_min 3.21
_exptl_absorpt_coefficient_mu 0.334
_exptl_crystal_density_diffrn 1.108
_exptl_crystal_density_method 'not measured'
_exptl_crystal_F_000 2526
_refine_diff_density_max 0.527
_refine_diff_density_min -0.333
_refine_diff_density_rms 0.062
_refine_ls_extinction_method none
_refine_ls_goodness_of_fit_ref 0.970
_refine_ls_hydrogen_treatment mixed
_refine_ls_matrix_type full
_refine_ls_number_parameters 184
_refine_ls_number_reflns 3848
_refine_ls_number_restraints 0
_refine_ls_restrained_S_all 0.970
_refine_ls_R_factor_all 0.1899
_refine_ls_R_factor_gt 0.0844
_refine_ls_shift/su_max 0.003
_refine_ls_shift/su_mean 0.000
_refine_ls_structure_factor_coef Fsqd
_refine_ls_weighting_details 'calc w=1/[\s^2^(Fo^2^)+(0.1777P)^2^+0.0000P] where P=(Fo^2^+2Fc^2^)/3'
_refine_ls_weighting_scheme calc
_refine_ls_wR_factor_gt 0.2358
_refine_ls_wR_factor_ref 0.3012
_reflns_number_gt 1600
_reflns_number_total 3848
_reflns_threshold_expression >2sigma(I)
_cod_data_source_file b110708a.txt
_cod_data_source_block jon2
_cod_original_cell_volume 7014(2)
_cod_database_code 7011341

loop_
_symmetry_equiv_pos_as_xyz
'x, y, z'
'-y, x-y, z'
'-x+y, -x, z'
'x+2/3, y+1/3, z+1/3'
'-y+2/3, x-y+1/3, z+1/3'
'-x+y+2/3, -x+1/3, z+1/3'
'x+1/3, y+2/3, z+2/3'
'-y+1/3, x-y+2/3, z+2/3'
'-x+y+1/3, -x+2/3, z+2/3'
'-x, -y, -z'
'y, -x+y, -z'
'x-y, x, -z'
'-x+2/3, -y+1/3, -z+1/3'
'y+2/3, -x+y+1/3, -z+1/3'
'x-y+2/3, x+1/3, -z+1/3'
'-x+1/3, -y+2/3, -z+2/3'
'y+1/3, -x+y+2/3, -z+2/3'
'x-y+1/3, x+2/3, -z+2/3'

loop_
_atom_site_label
_atom_site_type_symbol
_atom_site_fract_x
_atom_site_fract_y
_atom_site_fract_z
_atom_site_U_iso_or_equiv
_atom_site_adp_type
_atom_site_occupancy
_atom_site_symmetry_multiplicity
_atom_site_calc_flag
_atom_site_refinement_flags
_atom_site_disorder_assembly
_atom_site_disorder_group
K1 K 0.11802(7) 0.88202(7) 0.05906(2) 0.0833(5) Uani 1 1 d . . .
O1 O 0.0003(2) 0.7754(2) 0.00000(7) 0.0856(8) Uani 1 1 d . C .
O2 O 0.1497(2) 1.0745(2) 0.07528(7) 0.0856(8) Uani 1 1 d . . .
N2 N 0.2433(5) 0.9769(4) 0.12193(15) 0.1424(19) Uani 1 1 d . . .
N1 N 0.0971(5) 0.6830(4) 0.04812(15) 0.143(2) Uani 1 1 d . . .
C5 C 0.2103(5) 1.1196(4) 0.10475(15) 0.1123(16) Uani 1 1 d . . .
H5A H 0.1664 1.1011 0.1263 0.135 Uiso 1 1 calc R A 1
H5B H 0.2437 1.1942 0.1019 0.135 Uiso 1 1 calc R A 1
C7 C 0.3443(8) 0.9953(13) 0.1182(3) 0.292(8) Uani 1 1 d . C .
H7A H 0.3825 1.0265 0.1402 0.439 Uiso 1 1 calc R . .
H7B H 0.3772 1.0411 0.0979 0.439 Uiso 1 1 calc R . .
H7C H 0.3426 0.9309 0.1139 0.439 Uiso 1 1 calc R . .
C8 C 0.2016(10) 0.9231(12) 0.1548(2) 0.282(7) Uani 1 1 d . C .
H8A H 0.2569 0.9354 0.1713 0.423 Uiso 1 1 calc R . .
H8B H 0.1607 0.8502 0.1498 0.423 Uiso 1 1 calc R . .
H8C H 0.1586 0.9468 0.1658 0.423 Uiso 1 1 calc R . .
C1 C -0.0102(4) 0.6796(4) -0.00492(14) 0.1099(15) Uani 1 1 d . . .
H1A H 0.0444 0.6863 -0.0211 0.132 Uiso 1 1 calc R B 1
H1B H -0.0759 0.6352 -0.0169 0.132 Uiso 1 1 calc R B 1
C4 C 0.0488(13) 0.6157(9) 0.0782(4) 0.310(9) Uani 1 1 d . C .
H4A H 0.0755 0.6535 0.1007 0.465 Uiso 1 1 calc R . .
H4B H 0.0628 0.5595 0.0773 0.465 Uiso 1 1 calc R . .
H4C H -0.0247 0.5887 0.0771 0.465 Uiso 1 1 calc R . .
C3 C 0.1916(9) 0.6870(8) 0.0412(5) 0.288(8) Uani 1 1 d . C .
H3A H 0.2226 0.6845 0.0639 0.432 Uiso 1 1 calc R . .
H3B H 0.2373 0.7502 0.0285 0.432 Uiso 1 1 calc R . .
H3C H 0.1796 0.6289 0.0263 0.432 Uiso 1 1 calc R . .
C6 C 0.2913(8) 1.0918(10) 0.1114(3) 0.117(3) Uani 0.50 1 d P C 1
H6A H 0.3367 1.1347 0.1309 0.140 Uiso 0.50 1 calc PR C 1
H6B H 0.3328 1.1054 0.0894 0.140 Uiso 0.50 1 calc PR C 1
C6A C 0.2022(10) 1.0467(10) 0.1336(3) 0.126(4) Uani 0.50 1 d P C 2
H6C H 0.1301 1.0043 0.1406 0.152 Uiso 0.50 1 calc PR C 2
H6D H 0.2403 1.0859 0.1550 0.152 Uiso 0.50 1 calc PR C 2
O3 O 0.0000 1.0000 0.0000 0.198(6) Uani 1 6 d S . .
Li1 Li 0.0928(6) 0.9078(6) -0.02266(17) 0.0872(17) Uani 1 1 d . . .
Li2 Li 0.0000 1.0000 0.0700(3) 0.088(3) Uani 1 3 d S . .
C2 C -0.0058(10) 0.6275(8) 0.0301(4) 0.123(4) Uani 0.50 1 d P C 1
H2A H -0.0579 0.6239 0.0470 0.147 Uiso 0.50 1 calc PR C 1
H2B H -0.0224 0.5572 0.0247 0.147 Uiso 0.50 1 calc PR C 1
C2A C 0.0802(10) 0.6714(8) 0.0067(3) 0.120(3) Uani 0.50 1 d P C 2
H2C H 0.1417 0.7247 -0.0055 0.144 Uiso 0.50 1 calc PR C 2
H2D H 0.0703 0.6046 -0.0008 0.144 Uiso 0.50 1 calc PR C 2
C11 C 0.050(3) 1.050(3) 0.2265(10) 0.44(3) Uani 0.67 1 d P . .
O4 O 0.0000 1.0000 0.2776(7) 0.64(5) Uani 1 3 d S . .
C10 C 0.073(3) 1.004(5) 0.2592(6) 0.34(2) Uani 0.67 1 d P . .
C9 C 0.2712(16) 0.639(5) 0.1446(6) 0.334(15) Uani 0.67 1 d P . .

loop_
_atom_site_aniso_label
_atom_site_aniso_U_11
_atom_site_aniso_U_22
_atom_site_aniso_U_33
_atom_site_aniso_U_23
_atom_site_aniso_U_13
_atom_site_aniso_U_12
K1 0.0846(7) 0.0857(7) 0.0866(7) 0.0052(4) -0.0044(4) 0.0477(5)
O1 0.0903(18) 0.0802(17) 0.0879(17) -0.0018(13) -0.0025(13) 0.0440(14)
O2 0.0857(17) 0.0836(17) 0.0856(16) -0.0065(13) -0.0068(14) 0.0408(14)
N2 0.181(5) 0.128(4) 0.147(4) -0.027(3) -0.069(4) 0.099(4)
N1 0.196(5) 0.116(4) 0.150(4) -0.024(3) -0.067(4) 0.104(4)
C5 0.130(4) 0.109(4) 0.099(3) -0.002(3) -0.018(3) 0.061(3)
C7 0.151(8) 0.47(2) 0.270(12) -0.093(14) -0.078(8) 0.164(12)
C8 0.263(13) 0.337(16) 0.125(6) 0.049(8) -0.031(7) 0.060(11)
C1 0.121(4) 0.101(4) 0.119(4) -0.009(3) -0.015(3) 0.064(3)
C4 0.44(2) 0.185(9) 0.355(16) 0.140(11) 0.196(16) 0.197(13)
C3 0.200(10) 0.193(10) 0.53(2) 0.023(12) 0.062(13) 0.142(9)
C6 0.088(6) 0.149(10) 0.099(6) -0.023(6) -0.022(5) 0.048(7)
C6A 0.113(8) 0.138(9) 0.116(8) -0.042(7) -0.043(7) 0.053(7)
O3 0.203(9) 0.203(9) 0.189(12) 0.000 0.000 0.101(4)
Li1 0.085(4) 0.090(4) 0.083(4) 0.002(3) -0.004(3) 0.041(4)
Li2 0.083(4) 0.083(4) 0.100(7) 0.000 0.000 0.041(2)
C2 0.141(10) 0.073(6) 0.161(10) 0.003(6) 0.014(8) 0.059(6)
C2A 0.142(10) 0.078(6) 0.144(9) 0.001(6) 0.019(8) 0.058(6)
C11 0.36(5) 0.26(4) 0.63(6) 0.19(4) 0.33(6) 0.10(2)
O4 0.88(7) 0.88(7) 0.15(2) 0.000 0.000 0.44(4)
C10 0.30(3) 0.69(7) 0.20(2) 0.05(3) 0.00(2) 0.37(4)
C9 0.25(2) 0.37(4) 0.35(3) -0.02(6) -0.164(19) 0.13(5)

loop_
_atom_type_symbol
_atom_type_description
_atom_type_scat_dispersion_real
_atom_type_scat_dispersion_imag
_atom_type_scat_source
K K 0.2009 0.2494 'International Tables Vol C Tables 4.2.6.8 and 6.1.1.4'
Li Li -0.0003 0.0001 'International Tables Vol C Tables 4.2.6.8 and 6.1.1.4'
O O 0.0106 0.0060 'International Tables Vol C Tables 4.2.6.8 and 6.1.1.4'
N N 0.0061 0.0033 'International Tables Vol C Tables 4.2.6.8 and 6.1.1.4'
C C 0.0033 0.0016 'International Tables Vol C Tables 4.2.6.8 and 6.1.1.4'
H H 0.0000 0.0000 'International Tables Vol C Tables 4.2.6.8 and 6.1.1.4'

loop_
_geom_angle_atom_site_label_1
_geom_angle_atom_site_label_2
_geom_angle_atom_site_label_3
_geom_angle
_geom_angle_site_symmetry_1
_geom_angle_site_symmetry_3
_geom_angle_publ_flag
O2 K1 O1 120.38(9) . . ?
O2 K1 O1 75.82(8) . 12_665 ?
O1 K1 O1 75.51(6) . 12_665 ?
O2 K1 O2 75.46(11) . 3_465 ?
O1 K1 O2 75.90(8) . 3_465 ?
O1 K1 O2 120.29(9) 12_665 3_465 ?
O2 K1 N2 65.01(11) . . ?
O1 K1 N2 174.61(11) . . ?
O1 K1 N2 106.84(16) 12_665 . ?
O2 K1 N2 106.44(15) 3_465 . ?
O2 K1 N1 174.44(11) . . ?
O1 K1 N1 65.19(11) . . ?
O1 K1 N1 106.58(15) 12_665 . ?
O2 K1 N1 106.99(16) 3_465 . ?
N2 K1 N1 109.43(14) . . ?
O2 K1 Li1 92.75(15) . 11_455 ?
O1 K1 Li1 38.37(14) . 11_455 ?
O1 K1 Li1 92.22(14) 12_665 11_455 ?
O2 K1 Li1 39.19(13) 3_465 11_455 ?
N2 K1 Li1 144.92(18) . 11_455 ?
N1 K1 Li1 92.17(18) . 11_455 ?
O2 K1 Li1 39.16(13) . 12_665 ?
O1 K1 Li1 92.21(14) . 12_665 ?
O1 K1 Li1 38.35(14) 12_665 12_665 ?
O2 K1 Li1 92.64(15) 3_465 12_665 ?
N2 K1 Li1 92.52(17) . 12_665 ?
N1 K1 Li1 144.21(17) . 12_665 ?
Li1 K1 Li1 84.4(3) 11_455 12_665 ?
O2 K1 C5 87.63(12) . 3_465 ?
O1 K1 C5 87.58(13) . 3_465 ?
O1 K1 C5 145.31(11) 12_665 3_465 ?
O2 K1 C5 25.02(11) 3_465 3_465 ?
N2 K1 C5 92.78(19) . 3_465 ?
N1 K1 C5 92.81(18) . 3_465 ?
Li1 K1 C5 57.85(15) 11_455 3_465 ?
Li1 K1 C5 114.62(17) 12_665 3_465 ?
O2 K1 C1 88.01(12) . 12_665 ?
O1 K1 C1 87.54(12) . 12_665 ?
O1 K1 C1 25.40(10) 12_665 12_665 ?
O2 K1 C1 145.69(11) 3_465 12_665 ?
N2 K1 C1 92.81(18) . 12_665 ?
N1 K1 C1 92.33(17) . 12_665 ?
Li1 K1 C1 114.20(15) 11_455 12_665 ?
Li1 K1 C1 57.69(16) 12_665 12_665 ?
C5 K1 C1 170.70(13) 3_465 12_665 ?
C1 O1 Li1 130.3(4) . 11_455 ?
C1 O1 Li1 131.1(4) . . ?
Li1 O1 Li1 97.2(5) 11_455 . ?
C1 O1 K1 114.5(3) . . ?
Li1 O1 K1 80.4(2) 11_455 . ?
Li1 O1 K1 79.8(2) . . ?
C1 O1 K1 95.6(3) . 11_455 ?
Li1 O1 K1 79.7(2) 11_455 11_455 ?
Li1 O1 K1 80.5(2) . 11_455 ?
K1 O1 K1 149.86(12) . 11_455 ?
C5 O2 Li2 131.0(5) . . ?
C5 O2 Li1 129.9(4) . 12_665 ?
Li2 O2 Li1 97.6(4) . 12_665 ?
C5 O2 K1 114.7(3) . . ?
Li2 O2 K1 80.32(11) . . ?
Li1 O2 K1 80.1(2) 12_665 . ?
C5 O2 K1 95.8(3) . 2_675 ?
Li2 O2 K1 80.04(11) . 2_675 ?
Li1 O2 K1 79.6(2) 12_665 2_675 ?
K1 O2 K1 149.47(11) . 2_675 ?
C7 N2 C8 108.8(9) . . ?
C7 N2 C6A 131.5(9) . . ?
C8 N2 C6A 86.4(9) . . ?
C7 N2 C6 84.3(9) . . ?
C8 N2 C6 132.6(8) . . ?
C6A N2 C6 55.0(7) . . ?
C7 N2 K1 113.2(6) . . ?
C8 N2 K1 114.3(6) . . ?
C6A N2 K1 100.2(4) . . ?
C6 N2 K1 100.0(4) . . ?
C3 N1 C4 108.4(9) . . ?
C3 N1 C2 132.9(9) . . ?
C4 N1 C2 86.1(10) . . ?
C3 N1 C2A 86.1(9) . . ?
C4 N1 C2A 133.7(9) . . ?
C2 N1 C2A 55.4(7) . . ?
C3 N1 K1 113.3(6) . . ?
C4 N1 K1 112.2(6) . . ?
C2 N1 K1 100.7(4) . . ?
C2A N1 K1 100.5(4) . . ?
O2 C5 C6A 114.5(6) . . ?
O2 C5 C6 115.3(6) . . ?
C6A C5 C6 56.9(7) . . ?
O2 C5 K1 59.2(2) . 2_675 ?
C6A C5 K1 151.7(6) . 2_675 ?
C6 C5 K1 151.2(6) . 2_675 ?
O1 C1 C2A 114.6(5) . . ?
O1 C1 C2 114.3(5) . . ?
C2A C1 C2 55.9(7) . . ?
O1 C1 K1 59.0(2) . 11_455 ?
C2A C1 K1 151.2(6) . 11_455 ?
C2 C1 K1 152.7(6) . 11_455 ?
C5 C6 N2 111.2(8) . . ?
C5 C6A N2 113.3(9) . . ?
Li1 O3 Li1 180.0(2) 12_665 3_465 ?
Li1 O3 Li1 109.82(14) 12_665 11_455 ?
Li1 O3 Li1 70.18(14) 3_465 11_455 ?
Li1 O3 Li1 70.18(14) 12_665 2_675 ?
Li1 O3 Li1 109.82(14) 3_465 2_675 ?
Li1 O3 Li1 180.0(3) 11_455 2_675 ?
Li1 O3 Li1 70.18(14) 12_665 . ?
Li1 O3 Li1 109.82(14) 3_465 . ?
Li1 O3 Li1 70.18(14) 11_455 . ?
Li1 O3 Li1 109.82(14) 2_675 . ?
Li1 O3 Li1 109.82(14) 12_665 10_575 ?
Li1 O3 Li1 70.18(14) 3_465 10_575 ?
Li1 O3 Li1 109.82(14) 11_455 10_575 ?
Li1 O3 Li1 70.18(14) 2_675 10_575 ?
Li1 O3 Li1 180.0(3) . 10_575 ?
Li1 O3 Li2 70.88(14) 12_665 . ?
Li1 O3 Li2 109.12(14) 3_465 . ?
Li1 O3 Li2 70.88(14) 11_455 . ?
Li1 O3 Li2 109.12(14) 2_675 . ?
Li1 O3 Li2 109.12(14) . . ?
Li1 O3 Li2 70.88(14) 10_575 . ?
Li1 O3 Li2 109.12(14) 12_665 10_575 ?
Li1 O3 Li2 70.88(14) 3_465 10_575 ?
Li1 O3 Li2 109.12(14) 11_455 10_575 ?
Li1 O3 Li2 70.88(14) 2_675 10_575 ?
Li1 O3 Li2 70.88(14) . 10_575 ?
Li1 O3 Li2 109.12(14) 10_575 10_575 ?
Li2 O3 Li2 180.0 . 10_575 ?
O1 Li1 O1 119.7(3) 12_665 . ?
O1 Li1 O2 118.8(4) 12_665 11_455 ?
O1 Li1 O2 118.2(4) . 11_455 ?
O1 Li1 O3 96.4(3) 12_665 . ?
O1 Li1 O3 96.3(3) . . ?
O2 Li1 O3 95.8(3) 11_455 . ?
O1 Li1 Li1 41.4(3) 12_665 12_665 ?
O1 Li1 Li1 118.7(4) . 12_665 ?
O2 Li1 Li1 117.6(3) 11_455 12_665 ?
O3 Li1 Li1 54.91(7) . 12_665 ?
O1 Li1 Li1 118.7(4) 12_665 11_455 ?
O1 Li1 Li1 41.4(3) . 11_455 ?
O2 Li1 Li1 117.1(3) 11_455 11_455 ?
O3 Li1 Li1 54.91(7) . 11_455 ?
Li1 Li1 Li1 90.7(3) 12_665 11_455 ?
O1 Li1 Li2 117.8(3) 12_665 10_575 ?
O1 Li1 Li2 117.6(3) . 10_575 ?
O2 Li1 Li2 40.8(2) 11_455 10_575 ?
O3 Li1 Li2 55.0(2) . 10_575 ?
Li1 Li1 Li2 90.1(2) 12_665 10_575 ?
Li1 Li1 Li2 90.1(2) 11_455 10_575 ?
O1 Li1 K1 61.2(2) 12_665 12_665 ?
O1 Li1 K1 178.9(4) . 12_665 ?
O2 Li1 K1 61.22(19) 11_455 12_665 ?
O3 Li1 K1 82.9(2) . 12_665 ?
Li1 Li1 K1 61.40(17) 12_665 12_665 ?
Li1 Li1 K1 137.85(19) 11_455 12_665 ?
Li2 Li1 K1 61.30(14) 10_575 12_665 ?
O1 Li1 K1 178.9(4) 12_665 11_455 ?
O1 Li1 K1 61.1(2) . 11_455 ?
O2 Li1 K1 60.74(19) 11_455 11_455 ?
O3 Li1 K1 82.8(2) . 11_455 ?
Li1 Li1 K1 137.71(18) 12_665 11_455 ?
Li1 Li1 K1 61.31(17) 11_455 11_455 ?
Li2 Li1 K1 61.22(14) 10_575 11_455 ?
K1 Li1 K1 118.0(2) 12_665 11_455 ?
O2 Li2 O2 119.01(13) 3_465 . ?
O2 Li2 O2 119.01(13) 3_465 2_675 ?
O2 Li2 O2 119.01(13) . 2_675 ?
O2 Li2 O3 95.7(4) 3_465 . ?
O2 Li2 O3 95.7(4) . . ?
O2 Li2 O3 95.7(4) 2_675 . ?
O2 Li2 Li1 41.6(2) 3_465 11_455 ?
O2 Li2 Li1 117.3(3) . 11_455 ?
O2 Li2 Li1 117.7(3) 2_675 11_455 ?
O3 Li2 Li1 54.1(2) . 11_455 ?
O2 Li2 Li1 117.7(3) 3_465 12_665 ?
O2 Li2 Li1 41.6(2) . 12_665 ?
O2 Li2 Li1 117.3(3) 2_675 12_665 ?
O3 Li2 Li1 54.1(2) . 12_665 ?
Li1 Li2 Li1 89.1(3) 11_455 12_665 ?
O2 Li2 Li1 117.3(3) 3_465 10_575 ?
O2 Li2 Li1 117.7(3) . 10_575 ?
O2 Li2 Li1 41.6(2) 2_675 10_575 ?
O3 Li2 Li1 54.1(2) . 10_575 ?
Li1 Li2 Li1 89.1(3) 11_455 10_575 ?
Li1 Li2 Li1 89.1(3) 12_665 10_575 ?
O2 Li2 K1 61.13(8) 3_465 3_465 ?
O2 Li2 K1 178.3(6) . 3_465 ?
O2 Li2 K1 61.45(8) 2_675 3_465 ?
O3 Li2 K1 82.5(2) . 3_465 ?
Li1 Li2 K1 61.55(17) 11_455 3_465 ?
Li1 Li2 K1 136.7(4) 12_665 3_465 ?
Li1 Li2 K1 61.38(17) 10_575 3_465 ?
O2 Li2 K1 178.3(6) 3_465 2_675 ?
O2 Li2 K1 61.45(8) . 2_675 ?
O2 Li2 K1 61.13(8) 2_675 2_675 ?
O3 Li2 K1 82.5(2) . 2_675 ?
Li1 Li2 K1 136.7(4) 11_455 2_675 ?
Li1 Li2 K1 61.38(17) 12_665 2_675 ?
Li1 Li2 K1 61.55(17) 10_575 2_675 ?
K1 Li2 K1 118.34(10) 3_465 2_675 ?
N1 C2 C1 112.7(8) . . ?
C1 C2A N1 112.5(8) . . ?
C11 C11 C11 60.000(18) 3_465 2_675 ?
C11 C11 C10 66(3) 3_465 . ?
C11 C11 C10 101(2) 2_675 . ?
C11 C11 C10 99(3) 3_465 2_675 ?
C11 C11 C10 64(4) 2_675 2_675 ?
C10 C11 C10 74(2) . 2_675 ?
C10 O4 C10 94(2) 3_465 . ?
C10 O4 C10 94(2) 3_465 2_675 ?
C10 O4 C10 94(2) . 2_675 ?
O4 C10 C11 93(3) . . ?
O4 C10 C11 92(3) . 3_465 ?
C11 C10 C11 50(2) . 3_465 ?
O4 C10 C10 43.1(10) . 3_465 ?
C11 C10 C10 80.3(15) . 3_465 ?
C11 C10 C10 52(2) 3_465 3_465 ?
O4 C10 C10 43.1(10) . 2_675 ?
C11 C10 C10 54(2) . 2_675 ?
C11 C10 C10 79.5(14) 3_465 2_675 ?
C10 C10 C10 60.000(19) 3_465 2_675 ?
C9 C9 C9 60.00(2) 3_565 2_665 ?
C9 C9 C9 90.000(8) 3_565 15 ?
C9 C9 C9 67.3(8) 2_665 15 ?
C9 C9 C9 67.3(8) 3_565 14_455 ?
C9 C9 C9 90.002(6) 2_665 14_455 ?
C9 C9 C9 45.5(16) 15 14_455 ?

loop_
_geom_bond_atom_site_label_1
_geom_bond_atom_site_label_2
_geom_bond_distance
_geom_bond_site_symmetry_2
_geom_bond_publ_flag
K1 O2 2.727(3) . ?
K1 O1 2.731(3) . ?
K1 O1 2.735(3) 12_665 ?
K1 O2 2.738(3) 3_465 ?
K1 N2 2.848(5) . ?
K1 N1 2.850(4) . ?
K1 Li1 3.073(7) 11_455 ?
K1 Li1 3.080(7) 12_665 ?
K1 C5 3.173(5) 3_465 ?
K1 C1 3.176(5) 12_665 ?
O1 C1 1.369(6) . ?
O1 Li1 1.934(7) 11_455 ?
O1 Li1 1.937(7) . ?
O1 K1 2.735(3) 11_455 ?
O2 C5 1.349(6) . ?
O2 Li2 1.941(3) . ?
O2 Li1 1.974(7) 12_665 ?
O2 K1 2.738(3) 2_675 ?
N2 C7 1.394(11) . ?
N2 C8 1.404(11) . ?
N2 C6A 1.508(14) . ?
N2 C6 1.538(14) . ?
N1 C3 1.402(11) . ?
N1 C4 1.417(10) . ?
N1 C2 1.482(13) . ?
N1 C2A 1.527(13) . ?
C5 C6A 1.473(14) . ?
C5 C6 1.478(12) . ?
C5 K1 3.173(5) 2_675 ?
C1 C2A 1.474(13) . ?
C1 C2 1.514(12) . ?
C1 K1 3.176(5) 11_455 ?
O3 Li1 2.526(8) 12_665 ?
O3 Li1 2.526(8) 3_465 ?
O3 Li1 2.526(7) 11_455 ?
O3 Li1 2.526(7) 2_675 ?
O3 Li1 2.526(7) . ?
O3 Li1 2.526(7) 10_575 ?
O3 Li2 2.554(12) . ?
O3 Li2 2.554(12) 10_575 ?
Li1 O1 1.934(7) 12_665 ?
Li1 O2 1.974(7) 11_455 ?
Li1 Li1 2.904(9) 12_665 ?
Li1 Li1 2.904(9) 11_455 ?
Li1 Li2 2.946(10) 10_575 ?
Li1 K1 3.073(7) 12_665 ?
Li1 K1 3.080(7) 11_455 ?
Li2 O2 1.941(3) 3_465 ?
Li2 O2 1.941(3) 2_675 ?
Li2 Li1 2.946(10) 11_455 ?
Li2 Li1 2.946(10) 12_665 ?
Li2 Li1 2.946(10) 10_575 ?
Li2 K1 3.0701(19) 3_465 ?
Li2 K1 3.0701(19) 2_675 ?
C11 C11 1.29(4) 3_465 ?
C11 C11 1.29(4) 2_675 ?
C11 C10 1.50(5) . ?
C11 C10 1.54(5) 2_675 ?
O4 C10 1.25(2) 3_465 ?
O4 C10 1.25(2) . ?
O4 C10 1.25(2) 2_675 ?
C10 C11 1.54(5) 3_465 ?
C10 C10 1.82(4) 3_465 ?
C10 C10 1.82(4) 2_675 ?
C9 C9 1.39(3) 3_565 ?
C9 C9 1.39(3) 2_665 ?
C9 C9 1.80(3) 15 ?
C9 C9 1.80(3) 14_455 ?
